data_4024053
loop_
_publ_author_name
'Deniz Akalay'
'Gerd D\"urner'
'Jan W. Bats'
'Michael Bolte'
'Michael W. G\"obel'

_publ_section_title
;
 Synthesis of C~2~-Symmetric Bisamidines: A New Type of Chiral
 Metal-Free Lewis Acid Analogue Interacting with Carbonyl Groups
;
_journal_name_full 'Journal of Organic Chemistry'
_journal_page_first 5618
_journal_page_last 5624
_journal_paper_doi 10.1021/jo070534j
_journal_volume 72
_journal_year 2007
_chemical_absolute_configuration ad
_chemical_formula_moiety 'C9 H17 N4 , Cl'
_chemical_formula_sum 'C9 H17 Cl N4'
_chemical_formula_weight 216.72
_chemical_name_systematic
; 
 ? 
;
_space_group_IT_number 19
_symmetry_cell_setting orthorhombic
_symmetry_space_group_name_Hall 'P 2ac 2ab'
_symmetry_space_group_name_H-M 'P 21 21 21'
_atom_sites_solution_hydrogens geom
_atom_sites_solution_primary direct
_atom_sites_solution_secondary difmap
_audit_creation_method SHELXL-97
_cell_angle_alpha 90.00
_cell_angle_beta 90.00
_cell_angle_gamma 90.00
_cell_formula_units_Z 8
_cell_length_a 9.0091(15)
_cell_length_b 15.194(4)
_cell_length_c 16.428(2)
_cell_measurement_reflns_used 143
_cell_measurement_temperature 163(2)
_cell_measurement_theta_max 23
_cell_measurement_theta_min 3
_cell_volume 2248.7(8)
_computing_cell_refinement 'SMART (Siemens, 1995)'
_computing_data_collection 'SMART (Siemens, 1995)'
_computing_data_reduction 'SAINT (Siemens, 1995)'
_computing_publication_material 'SHELXL-97 (Sheldrick, 1997)'
_computing_structure_refinement 'SHELXL-97 (Sheldrick, 1997)'
_computing_structure_solution 'SHELXS-97 (Sheldrick, 1997)'
_diffrn_ambient_temperature 163(2)
_diffrn_measured_fraction_theta_full 0.951
_diffrn_measured_fraction_theta_max 0.951
_diffrn_measurement_device_type SIEMENS_SMART_1K_CCD
_diffrn_measurement_method \w
_diffrn_radiation_monochromator graphite
_diffrn_radiation_source 'normal-focus sealed tube'
_diffrn_radiation_type MoK\a
_diffrn_radiation_wavelength 0.71073
_diffrn_reflns_av_R_equivalents 0.0732
_diffrn_reflns_av_sigmaI/netI 0.0697
_diffrn_reflns_limit_h_max 12
_diffrn_reflns_limit_h_min -12
_diffrn_reflns_limit_k_max 21
_diffrn_reflns_limit_k_min -21
_diffrn_reflns_limit_l_max 23
_diffrn_reflns_limit_l_min -23
_diffrn_reflns_number 37125
_diffrn_reflns_theta_full 30.84
_diffrn_reflns_theta_max 30.84
_diffrn_reflns_theta_min 1.83
_diffrn_standards_decay_% 0.0
_diffrn_standards_interval_time 1200
_diffrn_standards_number 310
_exptl_absorpt_coefficient_mu 0.310
_exptl_absorpt_correction_T_max 0.954
_exptl_absorpt_correction_T_min 0.902
_exptl_absorpt_correction_type numerical
_exptl_absorpt_process_details ' SHELXTL (Sheldrick, 1996)'
_exptl_crystal_colour colorless
_exptl_crystal_density_diffrn 1.280
_exptl_crystal_density_method 'not measured'
_exptl_crystal_description block
_exptl_crystal_F_000 928
_exptl_crystal_size_max 0.40
_exptl_crystal_size_mid 0.20
_exptl_crystal_size_min 0.16
_refine_diff_density_max 0.260
_refine_diff_density_min -0.267
_refine_diff_density_rms 0.055
_refine_ls_abs_structure_details 'Flack H D (1983), Acta Cryst. A39, 876-881'
_refine_ls_abs_structure_Flack -0.05(5)
_refine_ls_extinction_method none
_refine_ls_goodness_of_fit_ref 1.019
_refine_ls_hydrogen_treatment mixed
_refine_ls_matrix_type full
_refine_ls_number_parameters 301
_refine_ls_number_reflns 6551
_refine_ls_number_restraints 0
_refine_ls_restrained_S_all 1.019
_refine_ls_R_factor_all 0.0947
_refine_ls_R_factor_gt 0.0461
_refine_ls_shift/su_max 0.002
_refine_ls_shift/su_mean 0.000
_refine_ls_structure_factor_coef Fsqd
_refine_ls_weighting_details 'calc w=1/[\s^2^(Fo^2^)+(0.04P)^2^+0.3P] where P=(Fo^2^+2Fc^2^)/3'
_refine_ls_weighting_scheme calc
_refine_ls_wR_factor_gt 0.0798
_refine_ls_wR_factor_ref 0.0937
_reflns_number_gt 4457
_reflns_number_total 6551
_reflns_threshold_expression I>2\s(I)
_cod_data_source_file jo070534jsi20070315_055513.cif
_cod_data_source_block 4a
_cod_database_code 4024053

loop_
_symmetry_equiv_pos_as_xyz
'x, y, z'
'-x+1/2, -y, z+1/2'
'-x, y+1/2, -z+1/2'
'x+1/2, -y+1/2, -z'

loop_
_atom_site_label
_atom_site_type_symbol
_atom_site_fract_x
_atom_site_fract_y
_atom_site_fract_z
_atom_site_U_iso_or_equiv
_atom_site_adp_type
_atom_site_occupancy
_atom_site_symmetry_multiplicity
_atom_site_calc_flag
_atom_site_refinement_flags
_atom_site_disorder_assembly
_atom_site_disorder_group
Cl1 Cl 0.32292(6) 0.48992(3) 0.85844(3) 0.03308(13) Uani 1 1 d . . .
Cl2 Cl 0.18890(6) 0.85721(3) 0.78854(4) 0.03946(15) Uani 1 1 d . . .
N1 N -0.2458(2) 0.56168(12) 0.64880(12) 0.0295(4) Uani 1 1 d . . .
N2 N -0.4531(2) 0.50620(13) 0.70743(12) 0.0334(4) Uani 1 1 d . . .
N4 N -0.27448(19) 0.76290(12) 0.62792(12) 0.0295(4) Uani 1 1 d . . .
N3 N -0.5131(2) 0.80729(13) 0.64838(13) 0.0333(4) Uani 1 1 d . . .
C3 C -0.4130(2) 0.74030(14) 0.64968(13) 0.0265(5) Uani 1 1 d . . .
C9 C -0.1471(2) 0.61912(13) 0.60324(13) 0.0254(5) Uani 1 1 d . . .
H9A H -0.1817 0.6226 0.5455 0.030 Uiso 1 1 calc R . .
C1 C -0.3834(2) 0.57693(14) 0.67532(13) 0.0251(5) Uani 1 1 d . . .
C5 C -0.0158(3) 0.76478(14) 0.59756(14) 0.0319(5) Uani 1 1 d . . .
H5A H -0.0076 0.8230 0.6242 0.038 Uiso 1 1 calc R . .
H5B H -0.0431 0.7747 0.5399 0.038 Uiso 1 1 calc R . .
C8 C 0.0059(3) 0.57444(14) 0.60584(15) 0.0313(5) Uani 1 1 d . . .
H8A H 0.0346 0.5649 0.6633 0.038 Uiso 1 1 calc R . .
H8B H -0.0012 0.5161 0.5794 0.038 Uiso 1 1 calc R . .
C6 C 0.1348(2) 0.71910(15) 0.60094(16) 0.0351(6) Uani 1 1 d . . .
H6A H 0.2088 0.7544 0.5707 0.042 Uiso 1 1 calc R . .
H6B H 0.1680 0.7147 0.6582 0.042 Uiso 1 1 calc R . .
C4 C -0.1383(2) 0.71231(13) 0.63886(14) 0.0254(4) Uani 1 1 d . . .
H4A H -0.1159 0.7081 0.6984 0.030 Uiso 1 1 calc R . .
C2 C -0.4614(2) 0.65619(14) 0.67051(13) 0.0292(5) Uani 1 1 d . . .
H2A H -0.5640 0.6521 0.6835 0.035 Uiso 1 1 calc R . .
C7 C 0.1255(2) 0.62751(15) 0.56411(15) 0.0353(5) Uani 1 1 d . . .
H7A H 0.1030 0.6321 0.5053 0.042 Uiso 1 1 calc R . .
H7B H 0.2223 0.5973 0.5702 0.042 Uiso 1 1 calc R . .
C13 C 0.8713(2) 0.67929(13) 0.92355(13) 0.0250(5) Uani 1 1 d . . .
H13A H 0.8253 0.7011 0.9752 0.030 Uiso 1 1 calc R . .
C10 C 0.5548(2) 0.70736(14) 0.86681(13) 0.0283(5) Uani 1 1 d . . .
N5 N 0.6179(2) 0.63021(13) 0.88547(12) 0.0312(5) Uani 1 1 d . . .
N8 N 0.8873(2) 0.75242(12) 0.86737(13) 0.0298(4) Uani 1 1 d . . .
N7 N 0.8223(3) 0.87979(12) 0.80338(13) 0.0352(5) Uani 1 1 d . . .
C12 C 0.7787(2) 0.80400(13) 0.83954(12) 0.0270(5) Uani 1 1 d . . .
N6 N 0.4047(2) 0.70685(16) 0.86974(14) 0.0367(5) Uani 1 1 d . . .
C14 C 1.0282(2) 0.64630(14) 0.94162(13) 0.0297(5) Uani 1 1 d . . .
H14A H 1.0787 0.6324 0.8896 0.036 Uiso 1 1 calc R . .
H14B H 1.0850 0.6937 0.9688 0.036 Uiso 1 1 calc R . .
C11 C 0.6275(2) 0.78590(13) 0.84633(13) 0.0268(5) Uani 1 1 d . . .
H11A H 0.5639 0.8343 0.8354 0.032 Uiso 1 1 calc R . .
C17 C 0.7826(2) 0.52213(14) 0.94012(14) 0.0321(5) Uani 1 1 d . . .
H17A H 0.7335 0.5333 0.9930 0.039 Uiso 1 1 calc R . .
H17B H 0.7272 0.4745 0.9124 0.039 Uiso 1 1 calc R . .
C18 C 0.7743(2) 0.60584(13) 0.88809(13) 0.0260(5) Uani 1 1 d . . .
H18A H 0.8089 0.5920 0.8317 0.031 Uiso 1 1 calc R . .
C15 C 1.0290(3) 0.56459(15) 0.99576(15) 0.0354(6) Uani 1 1 d . . .
H15A H 1.1324 0.5447 1.0046 0.043 Uiso 1 1 calc R . .
H15B H 0.9851 0.5789 1.0494 0.043 Uiso 1 1 calc R . .
C16 C 0.9402(2) 0.49164(14) 0.95545(15) 0.0345(5) Uani 1 1 d . . .
H16A H 0.9874 0.4751 0.9032 0.041 Uiso 1 1 calc R . .
H16B H 0.9392 0.4391 0.9910 0.041 Uiso 1 1 calc R . .
H2B H -0.403(2) 0.4627(15) 0.7181(13) 0.020(6) Uiso 1 1 d . . .
H6C H 0.359(3) 0.6533(17) 0.8722(14) 0.034(6) Uiso 1 1 d . . .
H3A H -0.473(3) 0.8626(18) 0.6465(15) 0.043(7) Uiso 1 1 d . . .
H4B H -0.260(3) 0.8177(17) 0.6209(13) 0.034(7) Uiso 1 1 d . . .
H3B H -0.601(3) 0.8002(16) 0.6680(15) 0.039(7) Uiso 1 1 d . . .
H7C H 0.919(3) 0.8885(16) 0.7949(16) 0.040(7) Uiso 1 1 d . . .
H7D H 0.760(3) 0.9082(17) 0.7721(16) 0.040(7) Uiso 1 1 d . . .
H2C H -0.536(3) 0.5159(16) 0.7418(14) 0.040(7) Uiso 1 1 d . . .
H8C H 0.967(3) 0.7697(15) 0.8610(14) 0.026(7) Uiso 1 1 d . . .
H1A H -0.205(3) 0.5083(17) 0.6604(14) 0.042(7) Uiso 1 1 d . . .
H5C H 0.566(3) 0.5890(17) 0.8896(15) 0.035(7) Uiso 1 1 d . . .
H6D H 0.362(3) 0.7475(16) 0.8496(15) 0.032(7) Uiso 1 1 d . . .

loop_
_atom_site_aniso_label
_atom_site_aniso_U_11
_atom_site_aniso_U_22
_atom_site_aniso_U_33
_atom_site_aniso_U_23
_atom_site_aniso_U_13
_atom_site_aniso_U_12
Cl1 0.0315(3) 0.0257(3) 0.0421(3) -0.0029(2) 0.0094(3) -0.0037(2)
Cl2 0.0318(3) 0.0269(3) 0.0598(4) -0.0030(3) 0.0013(3) 0.0006(3)
N1 0.0301(10) 0.0202(9) 0.0381(11) 0.0024(8) 0.0059(9) 0.0004(8)
N2 0.0351(11) 0.0230(10) 0.0420(12) 0.0014(9) 0.0121(10) -0.0035(9)
N4 0.0289(10) 0.0182(9) 0.0413(12) 0.0053(8) 0.0025(8) -0.0017(7)
N3 0.0248(10) 0.0281(10) 0.0470(12) 0.0021(9) 0.0034(10) 0.0023(9)
C3 0.0246(11) 0.0282(11) 0.0265(12) -0.0013(9) -0.0019(9) 0.0008(9)
C9 0.0260(11) 0.0228(10) 0.0274(11) 0.0003(9) 0.0022(9) -0.0026(8)
C1 0.0274(11) 0.0240(11) 0.0240(11) -0.0050(9) 0.0013(9) -0.0050(9)
C5 0.0303(12) 0.0272(11) 0.0381(13) 0.0013(10) 0.0004(10) -0.0055(10)
C8 0.0300(12) 0.0267(11) 0.0371(13) -0.0008(10) 0.0034(10) 0.0007(10)
C6 0.0251(12) 0.0361(13) 0.0441(14) -0.0032(11) 0.0041(10) -0.0066(10)
C4 0.0245(10) 0.0223(10) 0.0293(11) -0.0013(9) -0.0015(9) -0.0001(8)
C2 0.0211(11) 0.0297(12) 0.0367(12) -0.0043(10) 0.0030(9) -0.0026(9)
C7 0.0255(11) 0.0391(13) 0.0414(14) -0.0049(11) 0.0063(10) -0.0015(10)
C13 0.0290(11) 0.0199(10) 0.0262(11) -0.0002(9) 0.0000(9) 0.0018(8)
C10 0.0297(11) 0.0262(11) 0.0290(12) -0.0054(9) -0.0029(10) 0.0011(9)
N5 0.0266(10) 0.0218(10) 0.0453(12) 0.0062(9) -0.0048(9) -0.0049(8)
N8 0.0220(9) 0.0260(10) 0.0415(12) 0.0062(9) -0.0034(9) -0.0024(8)
N7 0.0318(11) 0.0241(9) 0.0497(13) 0.0088(9) -0.0083(11) -0.0034(9)
C12 0.0344(12) 0.0177(10) 0.0290(12) -0.0028(8) -0.0039(9) -0.0022(9)
N6 0.0251(11) 0.0311(11) 0.0539(14) 0.0011(10) 0.0002(10) 0.0012(9)
C14 0.0274(12) 0.0291(12) 0.0326(12) 0.0028(10) -0.0046(10) 0.0016(10)
C11 0.0253(10) 0.0191(10) 0.0359(13) -0.0014(9) -0.0029(9) 0.0049(8)
C17 0.0356(13) 0.0229(11) 0.0379(13) 0.0034(9) 0.0003(10) -0.0007(9)
C18 0.0262(11) 0.0232(11) 0.0286(11) -0.0008(9) 0.0000(9) -0.0003(9)
C15 0.0362(14) 0.0331(13) 0.0370(13) 0.0073(10) -0.0028(11) 0.0062(11)
C16 0.0395(13) 0.0239(11) 0.0403(13) 0.0067(10) 0.0049(10) 0.0058(10)

loop_
_atom_type_symbol
_atom_type_description
_atom_type_scat_dispersion_real
_atom_type_scat_dispersion_imag
_atom_type_scat_source
C C 0.0033 0.0016 'International Tables Vol C Tables 4.2.6.8 and 6.1.1.4'
H H 0.0000 0.0000 'International Tables Vol C Tables 4.2.6.8 and 6.1.1.4'
N N 0.0061 0.0033 'International Tables Vol C Tables 4.2.6.8 and 6.1.1.4'
Cl Cl 0.1484 0.1585 'International Tables Vol C Tables 4.2.6.8 and 6.1.1.4'

loop_
_geom_angle_atom_site_label_1
_geom_angle_atom_site_label_2
_geom_angle_atom_site_label_3
_geom_angle
_geom_angle_site_symmetry_1
_geom_angle_site_symmetry_3
_geom_angle_publ_flag
C1 N1 C9 129.20(19) . . ?
C3 N4 C4 127.89(18) . . ?
N4 C3 N3 114.87(19) . . ?
N4 C3 C2 126.23(19) . . ?
N3 C3 C2 118.9(2) . . ?
N1 C9 C4 112.93(17) . . ?
N1 C9 C8 105.60(17) . . ?
C4 C9 C8 110.52(17) . . ?
N1 C1 N2 114.9(2) . . ?
N1 C1 C2 126.8(2) . . ?
N2 C1 C2 118.3(2) . . ?
C4 C5 C6 112.99(18) . . ?
C7 C8 C9 113.03(18) . . ?
C7 C6 C5 110.70(19) . . ?
N4 C4 C5 106.21(17) . . ?
N4 C4 C9 113.31(17) . . ?
C5 C4 C9 110.57(18) . . ?
C3 C2 C1 130.3(2) . . ?
C8 C7 C6 110.34(19) . . ?
N8 C13 C14 106.40(17) . . ?
N8 C13 C18 111.86(17) . . ?
C14 C13 C18 111.24(17) . . ?
N5 C10 N6 114.3(2) . . ?
N5 C10 C11 127.0(2) . . ?
N6 C10 C11 118.7(2) . . ?
C10 N5 C18 129.79(19) . . ?
C12 N8 C13 126.5(2) . . ?
N8 C12 N7 115.9(2) . . ?
N8 C12 C11 125.0(2) . . ?
N7 C12 C11 119.1(2) . . ?
C15 C14 C13 112.58(18) . . ?
C12 C11 C10 130.1(2) . . ?
C16 C17 C18 113.07(18) . . ?
N5 C18 C13 112.17(17) . . ?
N5 C18 C17 105.91(17) . . ?
C13 C18 C17 111.35(17) . . ?
C16 C15 C14 109.68(19) . . ?
C17 C16 C15 110.07(18) . . ?

loop_
_geom_bond_atom_site_label_1
_geom_bond_atom_site_label_2
_geom_bond_distance
_geom_bond_site_symmetry_2
_geom_bond_publ_flag
N1 C1 1.335(3) . ?
N1 C9 1.453(3) . ?
N2 C1 1.352(3) . ?
N4 C3 1.343(3) . ?
N4 C4 1.459(3) . ?
N3 C3 1.360(3) . ?
C3 C2 1.393(3) . ?
C9 C4 1.534(3) . ?
C9 C8 1.537(3) . ?
C1 C2 1.397(3) . ?
C5 C4 1.521(3) . ?
C5 C6 1.524(3) . ?
C8 C7 1.510(3) . ?
C6 C7 1.520(3) . ?
C13 N8 1.452(3) . ?
C13 C14 1.529(3) . ?
C13 C18 1.532(3) . ?
C10 N5 1.338(3) . ?
C10 N6 1.353(3) . ?
C10 C11 1.402(3) . ?
N5 C18 1.457(3) . ?
N8 C12 1.334(3) . ?
N7 C12 1.354(3) . ?
C12 C11 1.394(3) . ?
C14 C15 1.527(3) . ?
C17 C16 1.515(3) . ?
C17 C18 1.534(3) . ?
C15 C16 1.519(3) . ?

loop_
_geom_torsion_atom_site_label_1
_geom_torsion_atom_site_label_2
_geom_torsion_atom_site_label_3
_geom_torsion_atom_site_label_4
_geom_torsion
_geom_torsion_site_symmetry_1
_geom_torsion_site_symmetry_2
_geom_torsion_site_symmetry_3
_geom_torsion_site_symmetry_4
_geom_torsion_publ_flag
C4 N4 C3 N3 166.3(2) . . . . ?
C4 N4 C3 C2 -15.6(4) . . . . ?
C1 N1 C9 C4 47.4(3) . . . . ?
C1 N1 C9 C8 168.3(2) . . . . ?
C9 N1 C1 N2 172.2(2) . . . . ?
C9 N1 C1 C2 -5.5(4) . . . . ?
N1 C9 C8 C7 -177.49(18) . . . . ?
C4 C9 C8 C7 -55.0(3) . . . . ?
C4 C5 C6 C7 56.1(3) . . . . ?
C3 N4 C4 C5 175.6(2) . . . . ?
C3 N4 C4 C9 54.0(3) . . . . ?
C6 C5 C4 N4 -178.06(19) . . . . ?
C6 C5 C4 C9 -54.7(3) . . . . ?
N1 C9 C4 N4 -70.0(2) . . . . ?
C8 C9 C4 N4 171.91(18) . . . . ?
N1 C9 C4 C5 170.86(18) . . . . ?
C8 C9 C4 C5 52.8(2) . . . . ?
N4 C3 C2 C1 0.9(4) . . . . ?
N3 C3 C2 C1 179.0(2) . . . . ?
N1 C1 C2 C3 -10.9(4) . . . . ?
N2 C1 C2 C3 171.5(2) . . . . ?
C9 C8 C7 C6 56.2(3) . . . . ?
C5 C6 C7 C8 -55.4(3) . . . . ?
N6 C10 N5 C18 179.4(2) . . . . ?
C11 C10 N5 C18 -1.5(4) . . . . ?
C14 C13 N8 C12 -175.6(2) . . . . ?
C18 C13 N8 C12 62.7(3) . . . . ?
C13 N8 C12 N7 165.1(2) . . . . ?
C13 N8 C12 C11 -13.9(4) . . . . ?
N8 C13 C14 C15 -175.98(18) . . . . ?
C18 C13 C14 C15 -53.9(2) . . . . ?
N8 C12 C11 C10 -14.1(4) . . . . ?
N7 C12 C11 C10 167.0(2) . . . . ?
N5 C10 C11 C12 0.5(4) . . . . ?
N6 C10 C11 C12 179.6(2) . . . . ?
C10 N5 C18 C13 39.4(3) . . . . ?
C10 N5 C18 C17 161.1(2) . . . . ?
N8 C13 C18 N5 -72.6(2) . . . . ?
C14 C13 C18 N5 168.60(18) . . . . ?
N8 C13 C18 C17 168.94(18) . . . . ?
C14 C13 C18 C17 50.1(2) . . . . ?
C16 C17 C18 N5 -175.03(18) . . . . ?
C16 C17 C18 C13 -52.8(3) . . . . ?
C13 C14 C15 C16 57.9(2) . . . . ?
C18 C17 C16 C15 57.0(3) . . . . ?
C14 C15 C16 C17 -58.2(2) . . . . ?
